data_7150309
loop_
_publ_author_name
'Robertson, Jeremy'
'Bell, Stephen J.'
'Krivokapic, Alexander'

_publ_section_title
;
 On the reaction of diphenylketene with isocyanides.
;
_journal_issue 23
_journal_name_full 'Organic &amp; biomolecular chemistry'
_journal_page_first 4246
_journal_page_last 4251
_journal_paper_doi 10.1039/B512826A
_journal_volume 3
_journal_year 2005
_chemical_compound_source
;
?
;
_chemical_formula_moiety ' C32 H27 N1 O2 '
_chemical_formula_sum 'C32 H27 N O2'
_chemical_formula_weight 457.57
_chemical_name_systematic
;
?
;
_space_group_IT_number 14
_symmetry_cell_setting monoclinic
_symmetry_space_group_name_Hall '-P 2yn'
_symmetry_space_group_name_H-M 'P 1 21/n 1'
_atom_sites_solution_hydrogens geom
_atom_sites_solution_primary direct
_audit_creation_date 04-22-05
_audit_creation_method CRYSTALS_ver_12-03-99
_cell_angle_alpha 90
_cell_angle_beta 95.0930(6)
_cell_angle_gamma 90
_cell_formula_units_Z 4
_cell_length_a 9.6597(2)
_cell_length_b 14.5094(2)
_cell_length_c 17.0652(3)
_cell_measurement_reflns_used 4764
_cell_measurement_temperature 190
_cell_measurement_theta_max 27
_cell_measurement_theta_min 5
_cell_volume 2382.35(7)
_computing_cell_refinement
;
Denzo/Scalepack (Otwinowski & Minor, 1996)
;
_computing_data_collection
;
COLLECT (Nonius BV, 1997)
;
_computing_data_reduction
;
Denzo/Scalepack (Otwinowski & Minor, 1996)
;
_computing_molecular_graphics
;
CAMERON (Watkin et al 1996)
;
_computing_publication_material
;
CRYSTALS (Watkin et al 2001)
;
_computing_structure_refinement
;
CRYSTALS (Watkin et al 2001)
;
_computing_structure_solution
;
SIR92 (Altomare et al, 1994)
;
_diffrn_ambient_temperature 190
_diffrn_measured_fraction_theta_full 0.989
_diffrn_measured_fraction_theta_max 0.980
_diffrn_measurement_device_type
;
Enraf Nonius Kappa CCD
;
_diffrn_measurement_method \w
_diffrn_radiation_monochromator graphite
_diffrn_radiation_type 'Mo K\a'
_diffrn_radiation_wavelength 0.71073
_diffrn_reflns_av_R_equivalents 0.01
_diffrn_reflns_limit_h_max 12
_diffrn_reflns_limit_h_min -12
_diffrn_reflns_limit_k_max 18
_diffrn_reflns_limit_k_min -18
_diffrn_reflns_limit_l_max 22
_diffrn_reflns_limit_l_min -22
_diffrn_reflns_number 9957
_diffrn_reflns_theta_full 26.077
_diffrn_reflns_theta_max 27.449
_diffrn_reflns_theta_min 5.138
_diffrn_standards_decay_% 0.00
_diffrn_standards_interval_count 0
_diffrn_standards_interval_time 0
_diffrn_standards_number 0
_exptl_absorpt_coefficient_mu 0.079
_exptl_absorpt_correction_T_max 0.99
_exptl_absorpt_correction_T_min 0.98
_exptl_absorpt_correction_type multi-scan
_exptl_absorpt_process_details
;
Denzo/Scalepack (Otwinowski & Minor, 1996)
;
_exptl_crystal_colour ' colourless '
_exptl_crystal_density_diffrn 1.276
_exptl_crystal_description ' plate '
_exptl_crystal_F_000 968.000
_exptl_crystal_size_max 0.40
_exptl_crystal_size_mid 0.20
_exptl_crystal_size_min 0.10
_refine_diff_density_max 0.36
_refine_diff_density_min -0.17
_refine_ls_extinction_method None
_refine_ls_goodness_of_fit_ref 1.0614
_refine_ls_hydrogen_treatment noref
_refine_ls_matrix_type full
_refine_ls_number_parameters 106
_refine_ls_number_reflns 3927
_refine_ls_R_factor_all 0.0613
_refine_ls_R_factor_gt 0.0413
_refine_ls_shift/su_max 0.000590
_refine_ls_structure_factor_coef F
_refine_ls_weighting_details
;
Method = Prince modified Chebychev polynomial, (Watkin, 1994)
W = [weight] * [1-(deltaF/6*sigmaF)^2]^2

1.36 0.512 0.856
;
_refine_ls_weighting_scheme calc
_refine_ls_wR_factor_all 0.0644
_refine_ls_wR_factor_gt 0.0507
_refine_ls_wR_factor_ref 0.0507
_reflns_limit_h_max 12
_reflns_limit_h_min -12
_reflns_limit_k_max 18
_reflns_limit_k_min 0
_reflns_limit_l_max 22
_reflns_limit_l_min 0
_reflns_number_gt 3927
_reflns_number_total 5345
_reflns_threshold_expression I>3.00u(I)
_cod_data_source_file B512826A.txt
_cod_data_source_block compound_2
_cod_depositor_comments
;
The following automatic conversions were performed:
'_symmetry_cell_setting' value 'Monoclinic' changed to 'monoclinic'
according to '/home/saulius/struct/CIF-dictionaries/cif_core.dic'
dictionary named 'cif_core.dic' version 2.4.1 from 2010-06-29.

Automatic conversion script
Id: cif_fix_enum 1527 2010-12-29 10:47:43Z saulius 
;
_cod_original_sg_symbol_H-M 'P 1 21/n 1 '
_cod_original_formula_sum ' C32 H27 N1 O2 '
_cod_database_code 7150309

loop_
_symmetry_equiv_pos_as_xyz
x,y,z
-x,-y,-z
-x+1/2,y+1/2,-z+1/2
x+1/2,-y+1/2,z+1/2

loop_
_atom_site_label
_atom_site_type_symbol
_atom_site_fract_x
_atom_site_fract_y
_atom_site_fract_z
_atom_site_U_iso_or_equiv
_atom_site_occupancy
_atom_site_adp_type
_atom_site_attached_hydrogens
C1 C 0.40187(13) 0.24548(8) 0.79266(7) 0.0251 1.0000 Uani .
C2 C 0.35328(13) 0.13890(9) 0.79275(7) 0.0250 1.0000 Uani .
C3 C 0.34574(14) 0.14974(9) 0.70212(7) 0.0304 1.0000 Uani .
N4 N 0.39437(11) 0.23662(8) 0.70665(6) 0.0276 1.0000 Uani .
C5 C 0.42608(15) 0.3032(1) 0.64642(8) 0.0354 1.0000 Uani .
C6 C 0.30658(17) 0.3676(1) 0.62212(9) 0.0390 1.0000 Uani .
C7 C 0.17944(18) 0.31757(13) 0.5866(1) 0.0489 1.0000 Uani .
O8 O 0.31235(13) 0.10052(7) 0.64590(6) 0.0437 1.0000 Uani .
C9 C 0.46372(12) 0.06991(8) 0.82363(7) 0.0249 1.0000 Uani .
C10 C 0.49989(15) -0.0030(1) 0.77639(8) 0.0356 1.0000 Uani .
C11 C 0.59598(18) -0.06853(11) 0.8052(1) 0.0453 1.0000 Uani .
C12 C 0.65698(15) -0.0629(1) 0.8813(1) 0.0390 1.0000 Uani .
C13 C 0.62165(14) 0.0089(1) 0.92891(8) 0.0323 1.0000 Uani .
C14 C 0.52632(14) 0.07504(9) 0.90032(8) 0.0290 1.0000 Uani .
C15 C 0.21526(13) 0.11991(9) 0.82636(8) 0.0287 1.0000 Uani .
C16 C 0.20051(14) 0.1362(1) 0.90577(8) 0.0350 1.0000 Uani .
C17 C 0.07616(16) 0.11750(12) 0.9375(1) 0.0461 1.0000 Uani .
C18 C -0.03449(17) 0.08181(13) 0.89031(13) 0.0542 1.0000 Uani .
C19 C -0.02223(16) 0.06572(13) 0.81205(13) 0.0551 1.0000 Uani .
C20 C 0.10217(15) 0.08520(11) 0.7792(1) 0.0410 1.0000 Uani .
C21 C 0.53741(13) 0.28003(9) 0.83186(7) 0.0271 1.0000 Uani .
C22 C 0.51766(15) 0.35663(9) 0.87947(8) 0.0324 1.0000 Uani .
C23 C 0.36671(14) 0.38086(9) 0.88212(8) 0.0313 1.0000 Uani .
C24 C 0.29465(14) 0.31514(9) 0.82103(7) 0.0283 1.0000 Uani .
O25 O 0.1744(1) 0.31803(7) 0.79588(6) 0.0371 1.0000 Uani .
C26 C 0.30825(15) 0.37155(9) 0.96195(8) 0.0310 1.0000 Uani .
C27 C 0.17397(15) 0.40218(11) 0.97034(9) 0.0366 1.0000 Uani .
C28 C 0.11749(16) 0.39538(12) 1.04210(9) 0.0429 1.0000 Uani .
C29 C 0.19531(19) 0.35797(13) 1.10631(9) 0.0476 1.0000 Uani .
C30 C 0.32829(19) 0.32652(12) 1.0986(1) 0.0476 1.0000 Uani .
C31 C 0.38466(16) 0.33312(11) 1.02662(9) 0.0402 1.0000 Uani .
C32 C 0.63160(17) 0.40198(11) 0.9167(1) 0.0449 1.0000 Uani .
C33 C 0.76404(17) 0.36986(12) 0.90690(11) 0.0482 1.0000 Uani .
C34 C 0.78416(15) 0.29363(11) 0.86013(9) 0.0386 1.0000 Uani .
C35 C 0.67093(14) 0.2485(1) 0.82158(8) 0.0316 1.0000 Uani .
H51 H 0.5093 0.3402 0.6670 0.0458 1.0000 Uiso .
H52 H 0.4501 0.2681 0.5985 0.0458 1.0000 Uiso .
H61 H 0.2823 0.4031 0.6698 0.0491 1.0000 Uiso .
H62 H 0.3377 0.4134 0.5825 0.0491 1.0000 Uiso .
H71 H 0.1023 0.3618 0.5712 0.0609 1.0000 Uiso .
H72 H 0.1469 0.2722 0.6257 0.0609 1.0000 Uiso .
H73 H 0.2023 0.2825 0.5384 0.0609 1.0000 Uiso .
H101 H 0.4555 -0.0078 0.7206 0.0446 1.0000 Uiso .
H111 H 0.6220 -0.1206 0.7701 0.0550 1.0000 Uiso .
H121 H 0.7267 -0.1109 0.9016 0.0485 1.0000 Uiso .
H131 H 0.6655 0.0134 0.9847 0.0401 1.0000 Uiso .
H141 H 0.5017 0.1274 0.9355 0.0365 1.0000 Uiso .
H161 H 0.2818 0.1615 0.9406 0.0445 1.0000 Uiso .
H171 H 0.0667 0.1300 0.9950 0.0576 1.0000 Uiso .
H181 H -0.1244 0.0676 0.9137 0.0680 1.0000 Uiso .
H191 H -0.1037 0.0396 0.7780 0.0660 1.0000 Uiso .
H201 H 0.1103 0.0747 0.7209 0.0512 1.0000 Uiso .
H231 H 0.3501 0.4484 0.8704 0.0390 1.0000 Uiso .
H271 H 0.1171 0.4297 0.9234 0.0475 1.0000 Uiso .
H281 H 0.0198 0.4171 1.0477 0.0543 1.0000 Uiso .
H291 H 0.1548 0.3542 1.1589 0.0582 1.0000 Uiso .
H301 H 0.3849 0.2984 1.1456 0.0600 1.0000 Uiso .
H311 H 0.4816 0.3098 1.0211 0.0502 1.0000 Uiso .
H321 H 0.6176 0.4578 0.9511 0.0550 1.0000 Uiso .
H331 H 0.8473 0.4020 0.9342 0.0592 1.0000 Uiso .
H341 H 0.8814 0.2708 0.8536 0.0479 1.0000 Uiso .
H351 H 0.6836 0.1936 0.7868 0.0391 1.0000 Uiso .

loop_
_atom_site_aniso_label
_atom_site_aniso_U_11
_atom_site_aniso_U_22
_atom_site_aniso_U_33
_atom_site_aniso_U_23
_atom_site_aniso_U_13
_atom_site_aniso_U_12
C1 0.0276 0.0246 0.0233 0.0007 0.0030 0.0000
C2 0.0281 0.0244 0.0224 -0.0003 0.0008 -0.0012
C3 0.0352 0.0302 0.0252 0.0003 -0.0004 0.0024
N4 0.0328 0.0290 0.0212 0.0024 0.0027 0.0008
C5 0.0353 0.0383 0.0329 0.0108 0.0053 -0.0023
C6 0.0483 0.0322 0.0365 0.0067 0.0034 0.0022
C7 0.0425 0.0543 0.0479 0.0111 -0.0069 0.0028
O8 0.0652 0.0379 0.0263 -0.0051 -0.0049 -0.0026
C9 0.0246 0.0238 0.0266 0.0019 0.0045 -0.0020
C10 0.0397 0.0334 0.0331 -0.0064 -0.0001 0.0022
C11 0.0483 0.0384 0.0488 -0.0112 0.0026 0.0116
C12 0.0332 0.0336 0.0495 0.0031 -0.0000 0.0065
C13 0.0268 0.0359 0.0337 0.0040 0.0010 -0.0023
C14 0.0298 0.0290 0.0285 -0.0004 0.0040 -0.0002
C15 0.0259 0.0237 0.0360 0.0046 0.0003 0.0009
C16 0.0304 0.0379 0.0373 0.0062 0.0068 -0.0002
C17 0.0361 0.0509 0.0535 0.0127 0.0168 0.0046
C18 0.0274 0.0520 0.0848 0.0124 0.0148 0.0002
C19 0.0264 0.0484 0.0883 -0.0013 -0.0067 -0.0052
C20 0.0305 0.0375 0.0530 -0.0033 -0.0064 -0.0003
C21 0.0290 0.0247 0.0279 0.0022 0.0038 -0.0043
C22 0.0345 0.0267 0.0368 -0.0027 0.0073 -0.0035
C23 0.0353 0.0240 0.0352 -0.0014 0.0074 0.0011
C24 0.0325 0.0258 0.0270 0.0034 0.0056 0.0014
O25 0.0322 0.0387 0.0398 0.0019 0.0007 0.0078
C26 0.0366 0.0241 0.0326 -0.0037 0.0052 -0.0007
C27 0.0364 0.0397 0.0340 0.0003 0.0054 0.0018
C28 0.0379 0.0506 0.0413 -0.0024 0.0103 -0.0001
C29 0.0545 0.0551 0.0346 0.0007 0.0114 -0.0074
C30 0.0562 0.0493 0.0366 0.0074 -0.0003 0.0011
C31 0.0414 0.0387 0.0404 0.0003 0.0026 0.0067
C32 0.0417 0.0379 0.0555 -0.0160 0.0063 -0.0089
C33 0.0363 0.0480 0.0595 -0.0101 0.0003 -0.0138
C34 0.0280 0.0411 0.0469 0.0032 0.0041 -0.0029
C35 0.0310 0.0306 0.0337 0.0011 0.0054 -0.0008

loop_
_atom_type_symbol
_atom_type_scat_dispersion_real
_atom_type_scat_dispersion_imag
_atom_type_scat_Cromer_Mann_a1
_atom_type_scat_Cromer_Mann_b1
_atom_type_scat_Cromer_Mann_a2
_atom_type_scat_Cromer_Mann_b2
_atom_type_scat_Cromer_Mann_a3
_atom_type_scat_Cromer_Mann_b3
_atom_type_scat_Cromer_Mann_a4
_atom_type_scat_Cromer_Mann_b4
_atom_type_scat_Cromer_Mann_c
_atom_type_scat_source
'C ' 0.0033 0.0016 2.3100 20.8439 1.0200 10.2075 1.5886 0.5687 0.8650 51.6512 0.2156 International_Tables_Vol_IV_Table_2.2B
'H ' 0.0000 0.0000 0.4930 10.5109 0.3229 26.1257 0.1402 3.1424 0.0408 57.7998 0.0030 International_Tables_Vol_IV_Table_2.2B
'O ' 0.0106 0.0060 3.0485 13.2771 2.2868 5.7011 1.5463 0.3239 0.8670 32.9089 0.2508 International_Tables_Vol_IV_Table_2.2B
'N ' 0.0061 0.0033 12.2126 0.0057 3.1322 9.8933 2.0125 28.9975 1.1663 0.5826 -11.5290 International_Tables_Vol_IV_Table_2.2B

loop_
_geom_angle_atom_site_label_1
_geom_angle_site_symmetry_1
_geom_angle_atom_site_label_2
_geom_angle_site_symmetry_2
_geom_angle_atom_site_label_3
_geom_angle_site_symmetry_3
_geom_angle
_geom_angle_publ_flag
C2 . C1 . N4 . 85.91(9) yes
C2 . C1 . C21 . 124.1(1) yes
N4 . C1 . C21 . 116.0(1) yes
C2 . C1 . C24 . 114.8(1) yes
N4 . C1 . C24 . 113.1(1) yes
C21 . C1 . C24 . 102.9(1) yes
C1 . C2 . C3 . 83.68(9) yes
C1 . C2 . C9 . 115.8(1) yes
C3 . C2 . C9 . 112.4(1) yes
C1 . C2 . C15 . 115.9(1) yes
C3 . C2 . C15 . 115.4(1) yes
C9 . C2 . C15 . 111.1(1) yes
C2 . C3 . N4 . 93.0(1) yes
C2 . C3 . O8 . 135.49(13) yes
N4 . C3 . O8 . 131.48(13) yes
C1 . N4 . C3 . 97.2(1) yes
C1 . N4 . C5 . 130.50(11) yes
C3 . N4 . C5 . 132.27(11) yes
N4 . C5 . C6 . 113.46(12) yes
N4 . C5 . H51 . 108.591 no
C6 . C5 . H51 . 109.473 no
N4 . C5 . H52 . 108.238 no
C6 . C5 . H52 . 108.386 no
H51 . C5 . H52 . 108.579 no
C5 . C6 . C7 . 112.74(13) yes
C5 . C6 . H61 . 108.674 no
C7 . C6 . H61 . 109.320 no
C5 . C6 . H62 . 108.851 no
C7 . C6 . H62 . 109.134 no
H61 . C6 . H62 . 108.006 no
C6 . C7 . H71 . 110.953 no
C6 . C7 . H72 . 109.931 no
H71 . C7 . H72 . 108.928 no
C6 . C7 . H73 . 109.965 no
H71 . C7 . H73 . 108.713 no
H72 . C7 . H73 . 108.294 no
C2 . C9 . C10 . 120.18(11) yes
C2 . C9 . C14 . 121.47(11) yes
C10 . C9 . C14 . 118.28(12) yes
C9 . C10 . C11 . 120.60(13) yes
C9 . C10 . H101 . 119.396 no
C11 . C10 . H101 . 120.006 no
C10 . C11 . C12 . 120.64(14) yes
C10 . C11 . H111 . 119.718 no
C12 . C11 . H111 . 119.638 no
C11 . C12 . C13 . 119.35(13) yes
C11 . C12 . H121 . 119.965 no
C13 . C12 . H121 . 120.683 no
C12 . C13 . C14 . 120.35(13) yes
C12 . C13 . H131 . 119.943 no
C14 . C13 . H131 . 119.708 no
C9 . C14 . C13 . 120.78(12) yes
C9 . C14 . H141 . 119.568 no
C13 . C14 . H141 . 119.653 no
C2 . C15 . C16 . 120.24(11) yes
C2 . C15 . C20 . 121.06(13) yes
C16 . C15 . C20 . 118.70(13) yes
C15 . C16 . C17 . 120.83(14) yes
C15 . C16 . H161 . 119.486 no
C17 . C16 . H161 . 119.685 no
C16 . C17 . C18 . 119.87(16) yes
C16 . C17 . H171 . 120.028 no
C18 . C17 . H171 . 120.102 no
C17 . C18 . C19 . 120.17(15) yes
C17 . C18 . H181 . 119.631 no
C19 . C18 . H181 . 120.200 no
C18 . C19 . C20 . 120.49(15) yes
C18 . C19 . H191 . 119.635 no
C20 . C19 . H191 . 119.873 no
C15 . C20 . C19 . 119.93(16) yes
C15 . C20 . H201 . 119.697 no
C19 . C20 . H201 . 120.368 no
C1 . C21 . C22 . 111.41(11) yes
C1 . C21 . C35 . 127.86(12) yes
C22 . C21 . C35 . 120.59(12) yes
C21 . C22 . C23 . 112.66(12) yes
C21 . C22 . C32 . 119.94(13) yes
C23 . C22 . C32 . 127.39(13) yes
C22 . C23 . C24 . 102.5(1) yes
C22 . C23 . C26 . 116.26(12) yes
C24 . C23 . C26 . 111.72(11) yes
C22 . C23 . H231 . 110.976 no
C24 . C23 . H231 . 114.441 no
C26 . C23 . H231 . 101.434 no
C1 . C24 . C23 . 109.9(1) yes
C1 . C24 . O25 . 124.09(12) yes
C23 . C24 . O25 . 125.92(12) yes
C23 . C26 . C27 . 119.08(12) yes
C23 . C26 . C31 . 122.15(13) yes
C27 . C26 . C31 . 118.77(13) yes
C26 . C27 . C28 . 120.77(14) yes
C26 . C27 . H271 . 119.374 no
C28 . C27 . H271 . 119.859 no
C27 . C28 . C29 . 119.89(15) yes
C27 . C28 . H281 . 120.369 no
C29 . C28 . H281 . 119.742 no
C28 . C29 . C30 . 119.94(15) yes
C28 . C29 . H291 . 119.896 no
C30 . C29 . H291 . 120.157 no
C29 . C30 . C31 . 120.12(15) yes
C29 . C30 . H301 . 119.914 no
C31 . C30 . H301 . 119.962 no
C26 . C31 . C30 . 120.50(14) yes
C26 . C31 . H311 . 119.545 no
C30 . C31 . H311 . 119.954 no
C22 . C32 . C33 . 119.26(14) yes
C22 . C32 . H321 . 120.082 no
C33 . C32 . H321 . 120.654 no
C32 . C33 . C34 . 121.03(14) yes
C32 . C33 . H331 . 119.732 no
C34 . C33 . H331 . 119.240 no
C33 . C34 . C35 . 120.22(14) yes
C33 . C34 . H341 . 120.211 no
C35 . C34 . H341 . 119.564 no
C21 . C35 . C34 . 118.95(13) yes
C21 . C35 . H351 . 119.727 no
C34 . C35 . H351 . 121.321 no

loop_
_geom_bond_atom_site_label_1
_geom_bond_site_symmetry_1
_geom_bond_atom_site_label_2
_geom_bond_site_symmetry_2
_geom_bond_distance
_geom_bond_publ_flag
C1 . C2 . 1.6162(17) yes
C1 . N4 . 1.4687(15) yes
C1 . C21 . 1.5025(17) yes
C1 . C24 . 1.5549(17) yes
C2 . C3 . 1.5498(17) yes
C2 . C9 . 1.5225(17) yes
C2 . C15 . 1.5226(18) yes
C3 . N4 . 1.3451(18) yes
C3 . O8 . 1.2163(16) yes
N4 . C5 . 1.4628(17) yes
C5 . C6 . 1.514(2) yes
C5 . H51 . 1.003 no
C5 . H52 . 1.008 no
C6 . C7 . 1.507(2) yes
C6 . H61 . 1.007 no
C6 . H62 . 1.012 no
C7 . H71 . 1.001 no
C7 . H72 . 1.006 no
C7 . H73 . 1.009 no
C9 . C10 . 1.3930(19) yes
C9 . C14 . 1.3941(18) yes
C10 . C11 . 1.388(2) yes
C10 . H101 . 1.011 no
C11 . C12 . 1.380(2) yes
C11 . H111 . 1.011 no
C12 . C13 . 1.382(2) yes
C12 . H121 . 1.008 no
C13 . C14 . 1.3886(19) yes
C13 . H131 . 1.010 no
C14 . H141 . 1.010 no
C15 . C16 . 1.395(2) yes
C15 . C20 . 1.392(2) yes
C16 . C17 . 1.387(2) yes
C16 . H161 . 1.011 no
C17 . C18 . 1.381(3) yes
C17 . H171 . 1.010 no
C18 . C19 . 1.371(3) yes
C18 . H181 . 1.009 no
C19 . C20 . 1.399(2) yes
C19 . H191 . 1.011 no
C20 . H201 . 1.017 no
C21 . C22 . 1.3998(19) yes
C21 . C35 . 1.3941(19) yes
C22 . C23 . 1.5044(19) yes
C22 . C32 . 1.387(2) yes
C23 . C24 . 1.5336(19) yes
C23 . C26 . 1.5264(19) yes
C23 . H231 . 1.010 no
C24 . O25 . 1.2029(16) yes
C26 . C27 . 1.390(2) yes
C26 . C31 . 1.389(2) yes
C27 . C28 . 1.388(2) yes
C27 . H271 . 1.012 no
C28 . C29 . 1.384(2) yes
C28 . H281 . 1.008 no
C29 . C30 . 1.380(3) yes
C29 . H291 . 1.012 no
C30 . C31 . 1.391(2) yes
C30 . H301 . 1.015 no
C31 . H311 . 1.008 no
C32 . C33 . 1.386(2) yes
C32 . H321 . 1.016 no
C33 . C34 . 1.388(2) yes
C33 . H331 . 1.007 no
C34 . C35 . 1.389(2) yes
C34 . H341 . 1.011 no
C35 . H351 . 1.007 no
